data_4023630
loop_
_publ_author_name
'Jean-Luc Mieusset'
'Alexander Bespokoev'
'Mirjana Pacar'
'Michael Abraham'
'Vladimir B. Arion'
'Udo H. Brinker'

_publ_section_title
;
 Intermolecular Reactions of Foiled Carbenes with N-H Bonds:
 Evidence for an Ylidic Pathway
;
_journal_name_full 'Journal of Organic Chemistry'
_journal_page_first 6551
_journal_page_last 6558
_journal_paper_doi 10.1021/jo800802m
_journal_volume 73
_journal_year 2008
_chemical_formula_sum 'C14 H20 N2 O2'
_chemical_formula_weight 248.32
_chemical_name_systematic
; 
rac-5-Methoxy-5-methylspiro[5H-[1,3,4]oxadiazole-2,11'-endo-tricyclo-
[6.2.1.0^2,7^]undec-9-ene]
;
_space_group_IT_number 14
_symmetry_cell_setting monoclinic
_symmetry_space_group_name_Hall '-P 2ybc'
_symmetry_space_group_name_H-M 'P 1 21/c 1'
_atom_sites_solution_hydrogens geom
_atom_sites_solution_primary direct
_atom_sites_solution_secondary difmap
_audit_creation_method SHELXL-97
_cell_angle_alpha 90.00
_cell_angle_beta 108.656(2)
_cell_angle_gamma 90.00
_cell_formula_units_Z 4
_cell_length_a 6.2956(3)
_cell_length_b 23.4591(11)
_cell_length_c 9.0064(4)
_cell_measurement_reflns_used 1468
_cell_measurement_temperature 100(2)
_cell_measurement_theta_max 33.37
_cell_measurement_theta_min 1.80
_cell_volume 1260.26(10)
_computing_structure_refinement 'SHELXL-97 (Sheldrick, 1997)'
_computing_structure_solution 'SHELXS-97 (Sheldrick, 1990)'
_diffrn_ambient_temperature 100(2)
_diffrn_measured_fraction_theta_full 0.994
_diffrn_measured_fraction_theta_max 0.994
_diffrn_radiation_monochromator graphite
_diffrn_radiation_source 'fine-focus sealed tube'
_diffrn_radiation_type MoK\a
_diffrn_radiation_wavelength 0.71073
_diffrn_reflns_av_R_equivalents 0.0377
_diffrn_reflns_av_sigmaI/netI 0.0135
_diffrn_reflns_limit_h_max 7
_diffrn_reflns_limit_h_min -7
_diffrn_reflns_limit_k_max 28
_diffrn_reflns_limit_k_min -28
_diffrn_reflns_limit_l_max 10
_diffrn_reflns_limit_l_min -11
_diffrn_reflns_number 32091
_diffrn_reflns_theta_full 25.82
_diffrn_reflns_theta_max 25.82
_diffrn_reflns_theta_min 2.54
_exptl_absorpt_coefficient_mu 0.088
_exptl_absorpt_correction_T_max 0.9817
_exptl_absorpt_correction_T_min 0.9597
_exptl_absorpt_correction_type multi-scan
_exptl_absorpt_process_details SADABS
_exptl_crystal_colour colorless
_exptl_crystal_density_diffrn 1.309
_exptl_crystal_density_method 'not measured'
_exptl_crystal_description block
_exptl_crystal_F_000 536
_exptl_crystal_size_max 0.47
_exptl_crystal_size_mid 0.25
_exptl_crystal_size_min 0.21
_refine_diff_density_max 0.298
_refine_diff_density_min -0.248
_refine_diff_density_rms 0.039
_refine_ls_extinction_method none
_refine_ls_goodness_of_fit_ref 1.019
_refine_ls_hydrogen_treatment constr
_refine_ls_matrix_type full
_refine_ls_number_parameters 176
_refine_ls_number_reflns 2412
_refine_ls_number_restraints 306
_refine_ls_restrained_S_all 0.957
_refine_ls_R_factor_all 0.0407
_refine_ls_R_factor_gt 0.0371
_refine_ls_shift/su_max 0.022
_refine_ls_shift/su_mean 0.001
_refine_ls_structure_factor_coef Fsqd
_refine_ls_weighting_details 'calc w=1/[\s^2^(Fo^2^)+(0.0516P)^2^+0.5332P] where P=(Fo^2^+2Fc^2^)/3'
_refine_ls_weighting_scheme calc
_refine_ls_wR_factor_gt 0.0934
_refine_ls_wR_factor_ref 0.0968
_reflns_number_gt 2203
_reflns_number_total 2412
_reflns_threshold_expression >2sigma(I)
_cod_data_source_file jo800802m-file004.cif
_cod_data_source_block AW01
_cod_original_sg_symbol_H-M 'P 21/c'
_cod_database_code 4023630

loop_
_symmetry_equiv_pos_as_xyz
'x, y, z'
'-x, y+1/2, -z+1/2'
'-x, -y, -z'
'x, -y-1/2, z-1/2'

loop_
_atom_site_label
_atom_site_type_symbol
_atom_site_fract_x
_atom_site_fract_y
_atom_site_fract_z
_atom_site_U_iso_or_equiv
_atom_site_adp_type
_atom_site_occupancy
_atom_site_symmetry_multiplicity
_atom_site_calc_flag
_atom_site_refinement_flags
_atom_site_disorder_assembly
_atom_site_disorder_group
N1 N 0.33283(16) 0.29065(4) 0.55384(11) 0.0192(2) Uani 1 1 d U . .
C8 C 0.46807(18) 0.49801(4) 0.70995(13) 0.0160(2) Uani 1 1 d U . .
H8A H 0.5537 0.5134 0.6439 0.019 Uiso 1 1 calc R . .
H8B H 0.5763 0.4852 0.8105 0.019 Uiso 1 1 calc R . .
C12 C 0.46877(19) 0.35452(5) 0.84491(13) 0.0186(2) Uani 1 1 d U A .
H12 H 0.5158 0.3396 0.9484 0.022 Uiso 1 1 calc R . .
C4 C 0.16831(17) 0.42462(4) 0.71850(12) 0.0147(2) Uani 1 1 d U A .
H4 H 0.0091 0.4284 0.6494 0.018 Uiso 1 1 calc R . .
C7 C 0.31659(19) 0.54446(5) 0.74034(13) 0.0183(2) Uani 1 1 d U . .
H7A H 0.2211 0.5601 0.6388 0.022 Uiso 1 1 calc R . .
H7B H 0.4108 0.5759 0.8000 0.022 Uiso 1 1 calc R . .
C5 C 0.19700(18) 0.45804(5) 0.86901(13) 0.0174(2) Uani 1 1 d U . .
H5A H 0.3486 0.4512 0.9439 0.021 Uiso 1 1 calc R . .
H5B H 0.0857 0.4448 0.9180 0.021 Uiso 1 1 calc R . .
C10 C 0.45721(18) 0.39360(4) 0.60768(13) 0.0159(2) Uani 1 1 d U . .
H10 H 0.5329 0.3958 0.5257 0.019 Uiso 1 1 calc R A .
C9 C 0.32534(17) 0.44777(4) 0.62731(12) 0.0141(2) Uani 1 1 d U A .
H9 H 0.2295 0.4606 0.5211 0.017 Uiso 1 1 calc R . .
C11 C 0.60188(18) 0.37436(5) 0.76828(13) 0.0185(2) Uani 1 1 d U A .
H11 H 0.7609 0.3761 0.8077 0.022 Uiso 1 1 calc R . .
C3 C 0.22949(18) 0.35989(5) 0.73843(13) 0.0166(2) Uani 1 1 d U . .
H3 H 0.1177 0.3345 0.7633 0.020 Uiso 1 1 calc R A .
C2 C 0.26569(18) 0.34946(5) 0.57859(12) 0.0158(2) Uani 1 1 d U A .
C6 C 0.16498(18) 0.52182(5) 0.83302(13) 0.0185(2) Uani 1 1 d U . .
H6A H 0.1986 0.5431 0.9328 0.022 Uiso 1 1 calc R . .
H6B H 0.0062 0.5290 0.7716 0.022 Uiso 1 1 calc R . .
N2 N 0.2386(10) 0.2751(3) 0.4172(9) 0.0206(6) Uani 0.3645(17) 1 d PDU A 1
C1 C 0.0788(6) 0.32013(14) 0.3264(4) 0.0199(4) Uani 0.3645(17) 1 d PDU A 1
O5 O 0.082(9) 0.3626(13) 0.441(4) 0.0194(16) Uani 0.3645(17) 1 d PDU A 1
O6 O -0.1359(4) 0.29864(10) 0.2662(3) 0.0234(3) Uani 0.3645(17) 1 d PDU A 1
N2X N 0.1885(5) 0.26854(15) 0.4386(4) 0.0206(6) Uani 0.64 1 d PDU A 2
C1X C -0.0007(3) 0.30941(8) 0.3656(2) 0.0199(4) Uani 0.64 1 d PDU A 2
O5X O 0.074(5) 0.3606(7) 0.452(2) 0.0194(16) Uani 0.64 1 d PDU A 2
O6X O -0.0299(2) 0.31769(5) 0.20804(15) 0.0234(3) Uani 0.64 1 d PDU A 2
C13 C -0.2224(2) 0.28380(6) 0.38023(17) 0.0332(3) Uani 1 1 d U . .
H13A H -0.3748 0.2691 0.3325 0.050 Uiso 0.3645(17) 1 calc PR A 1
H13B H -0.2267 0.3173 0.4442 0.050 Uiso 0.3645(17) 1 calc PR A 1
H13C H -0.1284 0.2543 0.4465 0.050 Uiso 0.3645(17) 1 calc PR A 1
H13D H -0.2050 0.2773 0.4910 0.050 Uiso 0.6355(17) 1 calc PR A 2
H13E H -0.2551 0.2476 0.3233 0.050 Uiso 0.6355(17) 1 calc PR A 2
H13F H -0.3461 0.3105 0.3355 0.050 Uiso 0.6355(17) 1 calc PR A 2
C14 C 0.1579(2) 0.34053(6) 0.18099(16) 0.0300(3) Uani 1 1 d U . .
H14A H 0.3107 0.3558 0.2207 0.045 Uiso 0.3645(17) 1 calc PR A 1
H14B H 0.0562 0.3702 0.1219 0.045 Uiso 0.3645(17) 1 calc PR A 1
H14C H 0.1548 0.3080 0.1121 0.045 Uiso 0.3645(17) 1 calc PR A 1
H14D H 0.1271 0.3457 0.0681 0.045 Uiso 0.6355(17) 1 calc PR A 2
H14E H 0.2851 0.3145 0.2218 0.045 Uiso 0.6355(17) 1 calc PR A 2
H14F H 0.1940 0.3775 0.2340 0.045 Uiso 0.6355(17) 1 calc PR A 2

loop_
_atom_site_aniso_label
_atom_site_aniso_U_11
_atom_site_aniso_U_22
_atom_site_aniso_U_33
_atom_site_aniso_U_23
_atom_site_aniso_U_13
_atom_site_aniso_U_12
N1 0.0217(5) 0.0145(5) 0.0218(5) -0.0003(4) 0.0076(4) 0.0019(4)
C8 0.0176(5) 0.0148(5) 0.0162(5) 0.0010(4) 0.0061(4) -0.0015(4)
C12 0.0231(6) 0.0151(5) 0.0155(5) 0.0015(4) 0.0030(4) 0.0037(4)
C4 0.0132(5) 0.0148(5) 0.0161(5) 0.0007(4) 0.0048(4) 0.0002(4)
C7 0.0218(5) 0.0144(5) 0.0173(5) 0.0001(4) 0.0044(4) 0.0007(4)
C5 0.0185(5) 0.0192(6) 0.0159(5) 0.0000(4) 0.0076(4) -0.0001(4)
C10 0.0168(5) 0.0150(5) 0.0176(5) 0.0001(4) 0.0079(4) 0.0004(4)
C9 0.0156(5) 0.0144(5) 0.0127(5) 0.0010(4) 0.0050(4) 0.0007(4)
C11 0.0148(5) 0.0158(5) 0.0227(6) -0.0020(4) 0.0029(4) 0.0026(4)
C3 0.0171(5) 0.0149(5) 0.0189(6) 0.0012(4) 0.0072(4) -0.0008(4)
C2 0.0157(5) 0.0140(5) 0.0166(5) 0.0010(4) 0.0034(4) 0.0027(4)
C6 0.0188(5) 0.0189(6) 0.0174(6) -0.0031(4) 0.0051(4) 0.0025(4)
N2 0.0252(16) 0.0154(10) 0.0211(12) -0.0007(7) 0.0071(8) 0.0011(10)
C1 0.0244(11) 0.0139(8) 0.0188(10) -0.0040(7) 0.0034(7) -0.0003(7)
O5 0.022(2) 0.0137(12) 0.017(3) -0.0031(17) -0.0015(18) 0.0030(11)
O6 0.0255(6) 0.0220(6) 0.0197(6) -0.0033(4) 0.0031(5) -0.0007(5)
N2X 0.0252(16) 0.0154(10) 0.0211(12) -0.0007(7) 0.0071(8) 0.0011(10)
C1X 0.0244(11) 0.0139(8) 0.0188(10) -0.0040(7) 0.0034(7) -0.0003(7)
O5X 0.022(2) 0.0137(12) 0.017(3) -0.0031(17) -0.0015(18) 0.0030(11)
O6X 0.0255(6) 0.0220(6) 0.0197(6) -0.0033(4) 0.0031(5) -0.0007(5)
C13 0.0233(6) 0.0356(8) 0.0389(8) -0.0013(6) 0.0074(6) -0.0009(5)
C14 0.0368(7) 0.0241(6) 0.0289(7) 0.0031(5) 0.0104(5) 0.0019(5)

loop_
_atom_type_symbol
_atom_type_description
_atom_type_scat_dispersion_real
_atom_type_scat_dispersion_imag
_atom_type_scat_source
C C 0.0033 0.0016 'International Tables Vol C Tables 4.2.6.8 and 6.1.1.4'
H H 0.0000 0.0000 'International Tables Vol C Tables 4.2.6.8 and 6.1.1.4'
N N 0.0061 0.0033 'International Tables Vol C Tables 4.2.6.8 and 6.1.1.4'
O O 0.0106 0.0060 'International Tables Vol C Tables 4.2.6.8 and 6.1.1.4'

loop_
_geom_angle_atom_site_label_1
_geom_angle_atom_site_label_2
_geom_angle_atom_site_label_3
_geom_angle
_geom_angle_site_symmetry_1
_geom_angle_site_symmetry_3
_geom_angle_publ_flag
N2 N1 C2 110.8(3) . . ?
N2X N1 C2 110.14(18) . . ?
C9 C8 C7 109.53(9) . . ?
C11 C12 C3 107.92(10) . . ?
C5 C4 C3 116.26(9) . . ?
C5 C4 C9 111.81(8) . . ?
C3 C4 C9 102.87(8) . . ?
C8 C7 C6 112.28(9) . . ?
C4 C5 C6 110.12(9) . . ?
C11 C10 C2 99.24(8) . . ?
C11 C10 C9 108.35(9) . . ?
C2 C10 C9 98.65(8) . . ?
C8 C9 C10 115.70(9) . . ?
C8 C9 C4 112.55(8) . . ?
C10 C9 C4 102.99(8) . . ?
C12 C11 C10 108.35(9) . . ?
C12 C3 C2 99.42(8) . . ?
C12 C3 C4 108.25(9) . . ?
C2 C3 C4 98.69(8) . . ?
O5X C2 N1 105.4(5) . . ?
O5 C2 N1 105.1(8) . . ?
O5X C2 C10 115.9(10) . . ?
O5 C2 C10 111.8(18) . . ?
N1 C2 C10 113.87(9) . . ?
O5X C2 C3 112.6(9) . . ?
O5 C2 C3 117.0(16) . . ?
N1 C2 C3 114.94(9) . . ?
C10 C2 C3 94.32(8) . . ?
C5 C6 C7 112.77(9) . . ?
N1 N2 C1 110.9(6) . . ?
O6 C1 O5 109(2) . . ?
O6 C1 N2 110.9(3) . . ?
O5 C1 N2 104(2) . . ?
O6 C1 C14 107.9(2) . . ?
O5 C1 C14 116.2(19) . . ?
N2 C1 C14 108.8(3) . . ?
C1 O5 C2 107(3) . . ?
C13 O6 C1 112.2(2) . . ?
N1 N2X C1X 111.1(3) . . ?
O6X C1X O5X 110.6(10) . . ?
O6X C1X N2X 111.30(19) . . ?
O5X C1X N2X 102.9(12) . . ?
O6X C1X C13 108.10(14) . . ?
O5X C1X C13 115.1(12) . . ?
N2X C1X C13 108.73(15) . . ?
C2 O5X C1X 109.6(15) . . ?
C1X O6X C14 113.11(13) . . ?

loop_
_geom_bond_atom_site_label_1
_geom_bond_atom_site_label_2
_geom_bond_distance
_geom_bond_site_symmetry_2
_geom_bond_publ_flag
N1 N2 1.238(8) . ?
N1 N2X 1.253(4) . ?
N1 C2 1.4805(14) . ?
C8 C9 1.5239(14) . ?
C8 C7 1.5294(15) . ?
C12 C11 1.3286(17) . ?
C12 C3 1.5102(15) . ?
C4 C5 1.5258(15) . ?
C4 C3 1.5628(14) . ?
C4 C9 1.5704(14) . ?
C7 C6 1.5490(16) . ?
C5 C6 1.5305(16) . ?
C10 C11 1.5109(15) . ?
C10 C2 1.5468(15) . ?
C10 C9 1.5586(14) . ?
C3 C2 1.5473(15) . ?
C2 O5X 1.40(3) . ?
C2 O5 1.43(5) . ?
N2 C1 1.507(7) . ?
C1 O6 1.381(4) . ?
C1 O5 1.428(15) . ?
C1 C14 1.615(4) . ?
O6 C13 1.353(3) . ?
N2X C1X 1.506(4) . ?
C1X O6X 1.385(2) . ?
C1X O5X 1.425(11) . ?
C1X C13 1.564(2) . ?
O6X C14 1.3885(19) . ?

loop_
_geom_torsion_atom_site_label_1
_geom_torsion_atom_site_label_2
_geom_torsion_atom_site_label_3
_geom_torsion_atom_site_label_4
_geom_torsion
_geom_torsion_site_symmetry_1
_geom_torsion_site_symmetry_2
_geom_torsion_site_symmetry_3
_geom_torsion_site_symmetry_4
_geom_torsion_publ_flag
C9 C8 C7 C6 55.22(12) . . . . ?
C3 C4 C5 C6 171.56(9) . . . . ?
C9 C4 C5 C6 53.85(11) . . . . ?
C7 C8 C9 C10 -172.29(9) . . . . ?
C7 C8 C9 C4 -54.26(11) . . . . ?
C11 C10 C9 C8 57.96(11) . . . . ?
C2 C10 C9 C8 160.76(9) . . . . ?
C11 C10 C9 C4 -65.25(10) . . . . ?
C2 C10 C9 C4 37.55(9) . . . . ?
C5 C4 C9 C8 -0.18(12) . . . . ?
C3 C4 C9 C8 -125.65(9) . . . . ?
C5 C4 C9 C10 125.10(9) . . . . ?
C3 C4 C9 C10 -0.37(10) . . . . ?
C3 C12 C11 C10 -0.15(12) . . . . ?
C2 C10 C11 C12 -33.18(11) . . . . ?
C9 C10 C11 C12 69.21(11) . . . . ?
C11 C12 C3 C2 33.43(11) . . . . ?
C11 C12 C3 C4 -69.05(11) . . . . ?
C5 C4 C3 C12 -56.47(12) . . . . ?
C9 C4 C3 C12 66.05(10) . . . . ?
C5 C4 C3 C2 -159.46(9) . . . . ?
C9 C4 C3 C2 -36.94(9) . . . . ?
N2 N1 C2 O5X 16.0(12) . . . . ?
N2X N1 C2 O5X -6.0(12) . . . . ?
N2 N1 C2 O5 11(2) . . . . ?
N2X N1 C2 O5 -11(2) . . . . ?
N2 N1 C2 C10 -112.1(3) . . . . ?
N2X N1 C2 C10 -134.13(13) . . . . ?
N2 N1 C2 C3 140.6(3) . . . . ?
N2X N1 C2 C3 118.61(13) . . . . ?
C11 C10 C2 O5X 167.8(8) . . . . ?
C9 C10 C2 O5X 57.5(8) . . . . ?
C11 C10 C2 O5 171.3(14) . . . . ?
C9 C10 C2 O5 61.0(14) . . . . ?
C11 C10 C2 N1 -69.71(10) . . . . ?
C9 C10 C2 N1 179.96(8) . . . . ?
C11 C10 C2 C3 50.01(9) . . . . ?
C9 C10 C2 C3 -60.31(9) . . . . ?
C12 C3 C2 O5X -170.7(9) . . . . ?
C4 C3 C2 O5X -60.4(9) . . . . ?
C12 C3 C2 O5 -167.4(16) . . . . ?
C4 C3 C2 O5 -57.2(16) . . . . ?
C12 C3 C2 N1 68.63(11) . . . . ?
C4 C3 C2 N1 178.90(8) . . . . ?
C12 C3 C2 C10 -50.24(9) . . . . ?
C4 C3 C2 C10 60.04(9) . . . . ?
C4 C5 C6 C7 -53.29(12) . . . . ?
C8 C7 C6 C5 -1.52(13) . . . . ?
N2X N1 N2 C1 88.9(13) . . . . ?
C2 N1 N2 C1 -3.1(4) . . . . ?
N1 N2 C1 O6 -122.5(4) . . . . ?
N1 N2 C1 O5 -5(2) . . . . ?
N1 N2 C1 C14 119.0(3) . . . . ?
O6 C1 O5 C2 130(2) . . . . ?
N2 C1 O5 C2 12(3) . . . . ?
C14 C1 O5 C2 -108(2) . . . . ?
O5X C2 O5 C1 -108(15) . . . . ?
N1 C2 O5 C1 -14(3) . . . . ?
C10 C2 O5 C1 110(2) . . . . ?
C3 C2 O5 C1 -142(2) . . . . ?
O5 C1 O6 C13 -49(2) . . . . ?
N2 C1 O6 C13 65.0(4) . . . . ?
C14 C1 O6 C13 -175.98(18) . . . . ?
N2 N1 N2X C1X -95.4(14) . . . . ?
C2 N1 N2X C1X 0.33(19) . . . . ?
N1 N2X C1X O6X 123.79(19) . . . . ?
N1 N2X C1X O5X 5.3(11) . . . . ?
N1 N2X C1X C13 -117.23(16) . . . . ?
O5 C2 O5X C1X 97(14) . . . . ?
N1 C2 O5X C1X 9.4(19) . . . . ?
C10 C2 O5X C1X 136.3(12) . . . . ?
C3 C2 O5X C1X -116.7(13) . . . . ?
O6X C1X O5X C2 -128.0(13) . . . . ?
N2X C1X O5X C2 -9.0(18) . . . . ?
C13 C1X O5X C2 109.1(16) . . . . ?
O5X C1X O6X C14 53.0(13) . . . . ?
N2X C1X O6X C14 -60.7(2) . . . . ?
C13 C1X O6X C14 179.92(12) . . . . ?
C1 O6 C13 C1X 0.0(2) . . . . ?
O6X C1X C13 O6 4.25(17) . . . . ?
O5X C1X C13 O6 128.5(12) . . . . ?
N2X C1X C13 O6 -116.7(3) . . . . ?
C1X O6X C14 C1 1.2(2) . . . . ?
O6 C1 C14 O6X 2.55(15) . . . . ?
O5 C1 C14 O6X -120(2) . . . . ?
N2 C1 C14 O6X 122.9(4) . . . . ?
